data_4002766
loop_
_publ_author_name
'Wang, Zhenbin'
'Chu, Iek-Heng'
'Zhou, Fei'
'Ong, Shyue Ping'

_publ_section_title
;
 Electronic Structure Descriptor for the Discovery of Narrow-Band
 Red-Emitting Phosphors
;
_journal_issue 11
_journal_name_full 'Chemistry of Materials'
_journal_page_first 4024
_journal_paper_doi 10.1021/acs.chemmater.6b01496
_journal_volume 28
_journal_year 2016
_chemical_formula_structural LiCaAlN2
_chemical_formula_sum 'Al4 Ca4 Li4 N8'
_space_group_IT_number 14
_symmetry_Int_Tables_number 14
_symmetry_space_group_name_Hall '-P 2ybc'
_symmetry_space_group_name_H-M 'P 1 21/c 1'
_cell_angle_alpha 90.00000000
_cell_angle_beta 90.20284616
_cell_angle_gamma 90.00000000
_cell_formula_units_Z 4
_cell_length_a 5.79953445
_cell_length_b 6.89151779
_cell_length_c 5.83347443
_cell_volume 233.148
_cod_data_source_file 11.cif
_cod_data_source_block LiCaAlN2
_cod_original_cell_volume 233.148481347
_cod_original_sg_symbol_H-M P2_1/c
_cod_original_formula_sum 'Li4 Ca4 Al4 N8'
_cod_database_code 4002766

loop_
_symmetry_equiv_pos_site_id
_symmetry_equiv_pos_as_xyz
1 'x, y, z'
2 '-x, -y, -z'
3 '-x, y+1/2, -z+1/2'
4 'x, -y+1/2, z+1/2'

loop_
_atom_site_aniso_type_symbol
_atom_site_aniso_U_11
_atom_site_aniso_U_22
_atom_site_aniso_U_33
_atom_site_aniso_U_12
_atom_site_aniso_U_13
_atom_site_aniso_U_23
Li 0 0 0 0 0 0
Ca 0 0 0 0 0 0
Al 0 0 0 0 0 0
N 0 0 0 0 0 0

loop_
_atom_site_type_symbol
_atom_site_label
_atom_site_symmetry_multiplicity
_atom_site_fract_x
_atom_site_fract_y
_atom_site_fract_z
_atom_site_occupancy
Li Li1 4 0.367702 0.598844 0.908409 1
Ca Ca2 4 0.028615 0.628636 0.241552 1
Al Al3 4 0.378840 0.139917 0.926923 1
N N4 4 0.267659 0.147053 0.607798 1
N N5 4 0.288537 0.607469 0.564633 1

_cod_struct_determination_method theoretical
